data_2212263
loop_
_publ_author_name
'Wei Li'
'Yun-He Xu'
'Xue-Yan Song'
'Li-Cun Li'

_publ_section_title Bis(methanol)bis[(<i>E</i>)-4-methoxy-<i>N</i>-(4-pyridylmethylene)aniline]dithiocyanatomanganese(II)
_journal_coeditor_code KJ2040
_journal_issue 2
_journal_name_full 'Acta Crystallographica Section E'
_journal_page_first m314
_journal_page_last m315
_journal_paper_doi 10.1107/S160053680605481X
_journal_volume 63
_journal_year 2007
_chemical_formula_iupac '[Mn (N C S)2 (C13 H12 N2 O)2 (C H4 O)2]'
_chemical_formula_moiety 'C30 H32 Mn1 N6 O4 S2'
_chemical_formula_sum 'C30 H32 Mn N6 O4 S2'
_chemical_formula_weight 659.70
_chemical_name_systematic
;
Bis(methanol)bis[(E)-4-methoxy-N-(4-
pyridylmethylene)aniline]bis(thiocyanate)manganese(II)
;
_space_group_IT_number 14
_symmetry_cell_setting monoclinic
_symmetry_space_group_name_Hall '-P 2yn'
_symmetry_space_group_name_H-M 'P 1 21/n 1'
_atom_sites_solution_hydrogens geom
_atom_sites_solution_primary direct
_atom_sites_solution_secondary difmap
_cell_angle_alpha 90.00
_cell_angle_beta 106.737(3)
_cell_angle_gamma 90.00
_cell_formula_units_Z 2
_cell_length_a 8.4046(15)
_cell_length_b 16.724(3)
_cell_length_c 12.306(2)
_cell_measurement_reflns_used 2023
_cell_measurement_temperature 294(2)
_cell_measurement_theta_max 22.78
_cell_measurement_theta_min 2.44
_cell_volume 1656.4(5)
_computing_cell_refinement 'SAINT (Bruker, 1998)'
_computing_data_collection 'SMART (Bruker, 1998)'
_computing_data_reduction SAINT
_computing_molecular_graphics 'ORTEP-III (Burnett & Johnson, 1996)'
_computing_publication_material 'SHELXTL (Bruker, 1998)'
_computing_structure_refinement 'SHELXL97 (Sheldrick, 1997)'
_computing_structure_solution 'SHELXS97 (Sheldrick, 1997)'
_diffrn_ambient_temperature 294(2)
_diffrn_measured_fraction_theta_full 0.995
_diffrn_measured_fraction_theta_max 0.995
_diffrn_measurement_device_type 'Bruker SMART 1000 CCD area-detector'
_diffrn_measurement_method '\f and \w'
_diffrn_radiation_monochromator graphite
_diffrn_radiation_source 'fine-focus sealed tube'
_diffrn_radiation_type MoK\a
_diffrn_radiation_wavelength 0.71073
_diffrn_reflns_av_R_equivalents 0.0485
_diffrn_reflns_av_sigmaI/netI 0.0643
_diffrn_reflns_limit_h_max 6
_diffrn_reflns_limit_h_min -10
_diffrn_reflns_limit_k_max 20
_diffrn_reflns_limit_k_min -20
_diffrn_reflns_limit_l_max 14
_diffrn_reflns_limit_l_min -15
_diffrn_reflns_number 9254
_diffrn_reflns_theta_full 26.39
_diffrn_reflns_theta_max 26.39
_diffrn_reflns_theta_min 2.11
_exptl_absorpt_coefficient_mu 0.567
_exptl_absorpt_correction_T_max 0.9048
_exptl_absorpt_correction_T_min 0.8759
_exptl_absorpt_correction_type multi-scan
_exptl_absorpt_process_details '(SADABS; Sheldrick, 1996)'
_exptl_crystal_colour yellow
_exptl_crystal_density_diffrn 1.323
_exptl_crystal_density_method 'not measured'
_exptl_crystal_description block
_exptl_crystal_F_000 686
_exptl_crystal_size_max 0.24
_exptl_crystal_size_mid 0.22
_exptl_crystal_size_min 0.18
_refine_diff_density_max 0.282
_refine_diff_density_min -0.275
_refine_ls_extinction_method none
_refine_ls_goodness_of_fit_ref 1.004
_refine_ls_hydrogen_treatment mixed
_refine_ls_matrix_type full
_refine_ls_number_parameters 201
_refine_ls_number_reflns 3379
_refine_ls_number_restraints 1
_refine_ls_restrained_S_all 1.004
_refine_ls_R_factor_all 0.1001
_refine_ls_R_factor_gt 0.0417
_refine_ls_shift/su_max 0.002
_refine_ls_shift/su_mean 0.000
_refine_ls_structure_factor_coef Fsqd
_refine_ls_weighting_details 'calc w=1/[\s^2^(Fo^2^)+(0.0302P)^2^] where P=(Fo^2^+2Fc^2^)/3'
_refine_ls_weighting_scheme calc
_refine_ls_wR_factor_gt 0.0791
_refine_ls_wR_factor_ref 0.0973
_reflns_number_gt 1963
_reflns_number_total 3379
_reflns_threshold_expression I>2\s(I)
_cod_data_source_file kj2040.cif
_cod_data_source_block I
_cod_depositor_comments
;
The following automatic conversions were performed:
'_symmetry_cell_setting' value 'Monoclinic' changed to 'monoclinic'
according to '/home/saulius/struct/CIF-dictionaries/cif_core.dic'
dictionary named 'cif_core.dic' version 2.4.1 from 2010-06-29.

Automatic conversion script
Id: cif_fix_enum 1527 2010-12-29 10:47:43Z saulius 

The following automatic conversions were performed:

'_symmetry_cell_setting' value 'Monoclinic' changed to 'monoclinic'
according to /home/saulius/struct/CIF-dictionaries/cif_core.dic
dictionary named 'cif_core.dic' version 2.4.1 from 2010-06-29.

Automatic conversion script
Id: cif_fix_values 1715 2011-07-08 13:25:40Z adriana 
;
_cod_original_sg_symbol_H-M 'P 21/n'
_cod_original_formula_sum 'C30 H32 Mn1 N6 O4 S2'
_cod_database_code 2212263
_cod_database_fobs_code 2212263

loop_
_symmetry_equiv_pos_as_xyz
'x, y, z'
'-x+1/2, y+1/2, -z+1/2'
'-x, -y, -z'
'x-1/2, -y-1/2, z-1/2'

loop_
_atom_site_type_symbol
_atom_site_label
_atom_site_fract_x
_atom_site_fract_y
_atom_site_fract_z
_atom_site_U_iso_or_equiv
_atom_site_adp_type
_atom_site_calc_flag
_atom_site_refinement_flags
_atom_site_occupancy
Mn Mn1 1.0000 0.0000 0.5000 0.03839(18) Uani d S 1
S S1 0.56081(11) 0.08315(5) 0.16074(7) 0.0649(3) Uani d . 1
O O1 -0.0565(3) 0.21096(15) 1.02624(19) 0.0776(7) Uani d . 1
N N1 0.8171(3) 0.04381(14) 0.59884(18) 0.0445(6) Uani d . 1
N N2 0.3417(3) 0.14078(13) 0.74703(17) 0.0401(6) Uani d . 1
N N3 0.8264(3) 0.03878(15) 0.34398(18) 0.0480(6) Uani d . 1
C C1 0.8586(4) 0.0399(2) 0.7115(2) 0.0547(8) Uani d . 1
H H1 0.9630 0.0201 0.7499 0.066 Uiso calc R 1
C C2 0.7553(4) 0.06349(19) 0.7743(2) 0.0539(8) Uani d . 1
H H2 0.7903 0.0590 0.8529 0.065 Uiso calc R 1
C C3 0.6009(3) 0.09353(16) 0.7211(2) 0.0406(7) Uani d . 1
C C4 0.5575(4) 0.0991(2) 0.6047(2) 0.0673(10) Uani d . 1
H H4 0.4547 0.1199 0.5646 0.081 Uiso calc R 1
C C5 0.6676(4) 0.0737(2) 0.5484(2) 0.0665(10) Uani d . 1
H H5 0.6353 0.0777 0.4697 0.080 Uiso calc R 1
C C6 0.4904(3) 0.11656(16) 0.7893(2) 0.0428(7) Uani d . 1
H H6 0.5316 0.1132 0.8679 0.051 Uiso calc R 1
C C7 0.2435(3) 0.15646(16) 0.8217(2) 0.0382(6) Uani d . 1
C C8 0.2543(3) 0.11038(17) 0.9169(2) 0.0450(7) Uani d . 1
H H8 0.3283 0.0677 0.9337 0.054 Uiso calc R 1
C C9 0.1564(4) 0.12690(19) 0.9876(2) 0.0493(8) Uani d . 1
H H9 0.1644 0.0955 1.0513 0.059 Uiso calc R 1
C C10 0.0473(4) 0.19023(19) 0.9627(2) 0.0514(8) Uani d . 1
C C11 0.0332(4) 0.23518(19) 0.8664(3) 0.0586(9) Uani d . 1
H H11 -0.0421 0.2773 0.8487 0.070 Uiso calc R 1
C C12 0.1296(4) 0.21814(18) 0.7966(2) 0.0500(8) Uani d . 1
H H12 0.1182 0.2485 0.7314 0.060 Uiso calc R 1
C C13 -0.0322(5) 0.1720(3) 1.1326(3) 0.0984(14) Uani d . 1
H H13A -0.0582 0.1162 1.1203 0.148 Uiso calc R 1
H H13B -0.1036 0.1956 1.1722 0.148 Uiso calc R 1
H H13C 0.0815 0.1779 1.1771 0.148 Uiso calc R 1
C C14 0.7160(3) 0.05750(16) 0.2674(2) 0.0388(7) Uani d . 1
O O2 1.1193(2) 0.11962(12) 0.52743(15) 0.0491(5) Uani d D 1
H H2A 1.189(3) 0.1257(18) 0.5888(14) 0.059 Uiso d D 1
C C15 1.0529(5) 0.1930(2) 0.4763(3) 0.0851(12) Uani d . 1
H H15A 1.0131 0.1863 0.3955 0.128 Uiso calc R 1
H H15B 1.1379 0.2332 0.4942 0.128 Uiso calc R 1
H H15C 0.9627 0.2091 0.5047 0.128 Uiso calc R 1

loop_
_atom_site_aniso_label
_atom_site_aniso_U_11
_atom_site_aniso_U_22
_atom_site_aniso_U_33
_atom_site_aniso_U_12
_atom_site_aniso_U_13
_atom_site_aniso_U_23
Mn1 0.0294(3) 0.0489(4) 0.0348(3) 0.0064(3) 0.0059(2) 0.0019(3)
S1 0.0592(5) 0.0538(5) 0.0595(5) 0.0095(4) -0.0181(4) 0.0007(4)
O1 0.0803(17) 0.0912(19) 0.0812(16) 0.0310(14) 0.0551(15) 0.0109(13)
N1 0.0343(13) 0.0573(16) 0.0432(13) 0.0078(12) 0.0132(11) 0.0048(12)
N2 0.0415(14) 0.0397(14) 0.0419(12) 0.0028(11) 0.0163(11) -0.0022(10)
N3 0.0390(14) 0.0603(17) 0.0394(13) 0.0091(12) 0.0027(11) 0.0027(12)
C1 0.0346(16) 0.082(2) 0.0463(17) 0.0125(16) 0.0097(14) 0.0027(16)
C2 0.0406(17) 0.081(2) 0.0386(16) 0.0051(16) 0.0094(14) -0.0034(15)
C3 0.0348(16) 0.0436(18) 0.0458(16) -0.0001(13) 0.0154(13) -0.0040(13)
C4 0.051(2) 0.106(3) 0.0475(18) 0.0340(19) 0.0183(16) 0.0123(18)
C5 0.053(2) 0.107(3) 0.0410(17) 0.032(2) 0.0157(16) 0.0085(17)
C6 0.0416(17) 0.0476(18) 0.0397(15) -0.0019(14) 0.0127(14) -0.0056(13)
C7 0.0359(15) 0.0424(17) 0.0375(15) 0.0023(13) 0.0124(13) -0.0040(13)
C8 0.0384(16) 0.054(2) 0.0417(16) 0.0111(14) 0.0102(14) 0.0020(14)
C9 0.0456(17) 0.064(2) 0.0417(16) 0.0098(15) 0.0180(14) 0.0093(14)
C10 0.0472(19) 0.059(2) 0.0543(18) 0.0074(16) 0.0248(16) -0.0008(16)
C11 0.059(2) 0.053(2) 0.071(2) 0.0222(16) 0.0303(18) 0.0068(17)
C12 0.0530(19) 0.048(2) 0.0530(17) 0.0110(15) 0.0212(16) 0.0093(14)
C13 0.112(3) 0.128(4) 0.081(3) 0.036(3) 0.069(3) 0.018(2)
C14 0.0416(17) 0.0359(17) 0.0400(15) 0.0010(13) 0.0134(14) -0.0030(12)
O2 0.0446(13) 0.0526(13) 0.0429(11) 0.0006(10) 0.0012(9) 0.0007(10)
C15 0.092(3) 0.059(2) 0.079(2) -0.010(2) -0.014(2) 0.0190(19)

loop_
_atom_type_symbol
_atom_type_description
_atom_type_scat_dispersion_real
_atom_type_scat_dispersion_imag
_atom_type_scat_source
C C 0.0033 0.0016 ' International Tables Vol C Tables 4.2.6.8 and 6.1.1.4'
H H 0.0000 0.0000 'International Tables Vol C Tables 4.2.6.8 and 6.1.1.4'
N N 0.0061 0.0033 'International Tables Vol C Tables 4.2.6.8 and 6.1.1.4'
O O 0.0106 0.0060 'International Tables Vol C Tables 4.2.6.8 and 6.1.1.4'
S S 0.1246 0.1234 'International Tables Vol C Tables 4.2.6.8 and 6.1.1.4'
Mn Mn 0.3368 0.7283 'International Tables Vol C Tables 4.2.6.8 and 6.1.1.4'

loop_
_geom_angle_atom_site_label_1
_geom_angle_atom_site_label_2
_geom_angle_atom_site_label_3
_geom_angle_site_symmetry_1
_geom_angle_site_symmetry_3
_geom_angle
N3 Mn1 N3 3_756 . 180.0
N3 Mn1 O2 3_756 3_756 91.41(8)
N3 Mn1 O2 . 3_756 88.59(8)
N3 Mn1 O2 3_756 . 88.59(8)
N3 Mn1 O2 . . 91.41(8)
O2 Mn1 O2 3_756 . 179.999(2)
N3 Mn1 N1 3_756 . 90.50(8)
N3 Mn1 N1 . . 89.50(8)
O2 Mn1 N1 3_756 . 91.48(8)
O2 Mn1 N1 . . 88.52(8)
N3 Mn1 N1 3_756 3_756 89.50(8)
N3 Mn1 N1 . 3_756 90.50(8)
O2 Mn1 N1 3_756 3_756 88.52(8)
O2 Mn1 N1 . 3_756 91.48(8)
N1 Mn1 N1 . 3_756 180.0
C10 O1 C13 . . 117.5(3)
C5 N1 C1 . . 115.7(3)
C5 N1 Mn1 . . 123.40(18)
C1 N1 Mn1 . . 120.86(19)
C6 N2 C7 . . 118.5(2)
C14 N3 Mn1 . . 170.4(2)
N1 C1 C2 . . 123.6(3)
N1 C1 H1 . . 118.2
C2 C1 H1 . . 118.2
C3 C2 C1 . . 120.1(3)
C3 C2 H2 . . 120.0
C1 C2 H2 . . 120.0
C2 C3 C4 . . 116.9(3)
C2 C3 C6 . . 119.4(2)
C4 C3 C6 . . 123.7(3)
C5 C4 C3 . . 119.3(3)
C5 C4 H4 . . 120.4
C3 C4 H4 . . 120.4
N1 C5 C4 . . 124.4(3)
N1 C5 H5 . . 117.8
C4 C5 H5 . . 117.8
N2 C6 C3 . . 123.8(2)
N2 C6 H6 . . 118.1
C3 C6 H6 . . 118.1
C12 C7 C8 . . 118.6(3)
C12 C7 N2 . . 119.0(2)
C8 C7 N2 . . 122.3(2)
C7 C8 C9 . . 120.9(3)
C7 C8 H8 . . 119.5
C9 C8 H8 . . 119.5
C10 C9 C8 . . 119.4(3)
C10 C9 H9 . . 120.3
C8 C9 H9 . . 120.3
O1 C10 C9 . . 124.0(3)
O1 C10 C11 . . 116.1(3)
C9 C10 C11 . . 119.8(3)
C12 C11 C10 . . 120.4(3)
C12 C11 H11 . . 119.8
C10 C11 H11 . . 119.8
C11 C12 C7 . . 120.8(3)
C11 C12 H12 . . 119.6
C7 C12 H12 . . 119.6
O1 C13 H13A . . 109.5
O1 C13 H13B . . 109.5
H13A C13 H13B . . 109.5
O1 C13 H13C . . 109.5
H13A C13 H13C . . 109.5
H13B C13 H13C . . 109.5
N3 C14 S1 . . 179.5(3)
C15 O2 Mn1 . . 127.58(18)
C15 O2 H2A . . 113(2)
Mn1 O2 H2A . . 115(2)
O2 C15 H15A . . 109.5
O2 C15 H15B . . 109.5
H15A C15 H15B . . 109.5
O2 C15 H15C . . 109.5
H15A C15 H15C . . 109.5
H15B C15 H15C . . 109.5

loop_
_geom_bond_atom_site_label_1
_geom_bond_atom_site_label_2
_geom_bond_site_symmetry_2
_geom_bond_distance
_geom_bond_publ_flag
Mn1 N3 3_756 2.150(2) y
Mn1 N3 . 2.150(2) y
Mn1 O2 3_756 2.219(2) y
Mn1 O2 . 2.219(2) y
Mn1 N1 . 2.336(2) y
Mn1 N1 3_756 2.336(2) y
S1 C14 . 1.619(3) ?
O1 C10 . 1.373(3) ?
O1 C13 . 1.424(4) ?
N1 C5 . 1.329(3) ?
N1 C1 . 1.330(3) ?
N2 C6 . 1.274(3) ?
N2 C7 . 1.426(3) ?
N3 C14 . 1.159(3) ?
C1 C2 . 1.376(4) ?
C1 H1 . 0.9300 ?
C2 C3 . 1.369(4) ?
C2 H2 . 0.9300 ?
C3 C4 . 1.376(4) ?
C3 C6 . 1.470(4) ?
C4 C5 . 1.373(4) ?
C4 H4 . 0.9300 ?
C5 H5 . 0.9300 ?
C6 H6 . 0.9300 ?
C7 C12 . 1.380(4) ?
C7 C8 . 1.383(4) ?
C8 C9 . 1.387(4) ?
C8 H8 . 0.9300 ?
C9 C10 . 1.377(4) ?
C9 H9 . 0.9300 ?
C10 C11 . 1.380(4) ?
C11 C12 . 1.370(4) ?
C11 H11 . 0.9300 ?
C12 H12 . 0.9300 ?
C13 H13A . 0.9600 ?
C13 H13B . 0.9600 ?
C13 H13C . 0.9600 ?
O2 C15 . 1.418(4) ?
O2 H2A . 0.818(10) ?
C15 H15A . 0.9600 ?
C15 H15B . 0.9600 ?
C15 H15C . 0.9600 ?

loop_
_geom_hbond_atom_site_label_D
_geom_hbond_atom_site_label_H
_geom_hbond_atom_site_label_A
_geom_hbond_site_symmetry_A
_geom_hbond_distance_DH
_geom_hbond_distance_HA
_geom_hbond_distance_DA
_geom_hbond_angle_DHA
O2 H2A N2 1_655 0.818(10) 2.016(11) 2.831(3) 174(3)

loop_
_geom_torsion_atom_site_label_1
_geom_torsion_atom_site_label_2
_geom_torsion_atom_site_label_3
_geom_torsion_atom_site_label_4
_geom_torsion_site_symmetry_1
_geom_torsion
N3 Mn1 N1 C5 3_756 -176.6(3)
N3 Mn1 N1 C5 . 3.4(3)
O2 Mn1 N1 C5 3_756 -85.1(3)
O2 Mn1 N1 C5 . 94.9(3)
N3 Mn1 N1 C1 3_756 3.4(2)
N3 Mn1 N1 C1 . -176.6(2)
O2 Mn1 N1 C1 3_756 94.8(2)
O2 Mn1 N1 C1 . -85.2(2)
C5 N1 C1 C2 . 1.0(5)
Mn1 N1 C1 C2 . -178.9(2)
N1 C1 C2 C3 . -0.5(5)
C1 C2 C3 C4 . -0.6(5)
C1 C2 C3 C6 . 178.4(3)
C2 C3 C4 C5 . 1.0(5)
C6 C3 C4 C5 . -178.0(3)
C1 N1 C5 C4 . -0.6(5)
Mn1 N1 C5 C4 . 179.4(3)
C3 C4 C5 N1 . -0.4(6)
C7 N2 C6 C3 . 176.0(2)
C2 C3 C6 N2 . -175.9(3)
C4 C3 C6 N2 . 3.0(5)
C6 N2 C7 C12 . 145.5(3)
C6 N2 C7 C8 . -36.6(4)
C12 C7 C8 C9 . -1.8(4)
N2 C7 C8 C9 . -179.7(2)
C7 C8 C9 C10 . -0.2(4)
C13 O1 C10 C9 . 9.5(5)
C13 O1 C10 C11 . -173.0(3)
C8 C9 C10 O1 . 179.1(3)
C8 C9 C10 C11 . 1.7(5)
O1 C10 C11 C12 . -178.9(3)
C9 C10 C11 C12 . -1.3(5)
C10 C11 C12 C7 . -0.7(5)
C8 C7 C12 C11 . 2.2(4)
N2 C7 C12 C11 . -179.8(3)
N3 Mn1 O2 C15 3_756 -161.5(3)
N3 Mn1 O2 C15 . 18.5(3)
N1 Mn1 O2 C15 . -71.0(3)
N1 Mn1 O2 C15 3_756 109.0(3)
